data_7713769
loop_
_publ_author_name
'Hosoya, Hiromu'
'Akiyama, Takuya'
'Mashima, Kazushi'
'Tsurugi, Hayato'

_publ_section_title
;
 Bis(neopentylglycolato)diboron (B2nep2) as a Bidentate Ligand and a
 Reducing Agent for Early Transition Metal Chlorides Giving MCl4(B2nep2)
 Complexes
;
_journal_name_full 'Dalton Transactions'
_journal_paper_doi 10.1039/D3DT01828H
_journal_year 2023
_chemical_formula_moiety 'C10 H20 B2 Cl4 O4 Zr'
_chemical_formula_sum 'C10 H20 B2 Cl4 O4 Zr'
_chemical_formula_weight 458.92
_space_group_crystal_system monoclinic
_space_group_IT_number 14
_space_group_name_Hall '-P 2ybc'
_space_group_name_H-M_alt 'P 1 21/c 1'
_atom_sites_solution_hydrogens geom
_atom_sites_solution_primary direct
_atom_sites_solution_secondary difmap
_audit_update_record
;
2023-06-10 deposited with the CCDC.	2023-08-22 downloaded from the CCDC.
;
_cell_angle_alpha 90.0000
_cell_angle_beta 94.265(4)
_cell_angle_gamma 90.0000
_cell_formula_units_Z 8
_cell_length_a 13.270(2)
_cell_length_b 15.036(2)
_cell_length_c 18.597(3)
_cell_measurement_reflns_used 5321
_cell_measurement_temperature 113
_cell_measurement_theta_max 27.50
_cell_measurement_theta_min 3.10
_cell_volume 3700.3(10)
_computing_cell_refinement 'CrystalClear-SM Expert 2.1 b45'
_computing_data_collection 'CrystalClear-SM Expert 2.1 b45 (Rigaku, 2015)'
_computing_data_reduction 'CrystalClear-SM Expert 2.1 b45'
_computing_molecular_graphics 'CrystalStructure 4.2.4'
_computing_publication_material 'CrystalStructure 4.2.4 (Rigaku, 2016)'
_computing_structure_refinement 'SHELXL Version 2016/4 (Sheldrick, 2008)'
_computing_structure_solution 'SHELXT Version 2014/5 (Sheldrick, 2014)'
_diffrn_ambient_temperature 113
_diffrn_detector_area_resol_mean 5.814
_diffrn_measured_fraction_theta_full 0.998
_diffrn_measured_fraction_theta_max 0.998
_diffrn_measurement_device_type 'Rigaku XtaLAB P200'
_diffrn_measurement_method \w
_diffrn_radiation_type 'Mo K\a'
_diffrn_radiation_wavelength 0.71075
_diffrn_reflns_av_R_equivalents 0.1199
_diffrn_reflns_Laue_measured_fraction_full 0.998
_diffrn_reflns_Laue_measured_fraction_max 0.998
_diffrn_reflns_limit_h_max 16
_diffrn_reflns_limit_h_min -17
_diffrn_reflns_limit_k_max 19
_diffrn_reflns_limit_k_min -19
_diffrn_reflns_limit_l_max 24
_diffrn_reflns_limit_l_min -24
_diffrn_reflns_number 135638
_diffrn_reflns_point_group_measured_fraction_full 0.998
_diffrn_reflns_point_group_measured_fraction_max 0.998
_diffrn_reflns_theta_full 25.242
_diffrn_reflns_theta_max 27.503
_diffrn_reflns_theta_min 3.079
_diffrn_standards_number 0
_exptl_absorpt_coefficient_mu 1.178
_exptl_absorpt_correction_T_max 0.977
_exptl_absorpt_correction_T_min 0.800
_exptl_absorpt_correction_type multi-scan
_exptl_absorpt_process_details 'REQAB (Rigaku, 1998)'
_exptl_crystal_colour colorless
_exptl_crystal_density_diffrn 1.647
_exptl_crystal_density_method 'not measured'
_exptl_crystal_description block
_exptl_crystal_F_000 1840.00
_exptl_crystal_size_max 0.200
_exptl_crystal_size_mid 0.030
_exptl_crystal_size_min 0.020
_refine_diff_density_max 0.69
_refine_diff_density_min -0.79
_refine_ls_extinction_method none
_refine_ls_goodness_of_fit_ref 0.982
_refine_ls_hydrogen_treatment constr
_refine_ls_number_parameters 387
_refine_ls_number_reflns 8484
_refine_ls_number_restraints 0
_refine_ls_R_factor_all 0.0540
_refine_ls_R_factor_gt 0.0317
_refine_ls_shift/su_max 0.001
_refine_ls_structure_factor_coef Fsqd
_refine_ls_weighting_details 'w = 1/[\s^2^(Fo^2^)+(0.0432P)^2^] where P=(Fo^2^+2Fc^2^)/3'
_refine_ls_weighting_scheme calc
_refine_ls_wR_factor_gt 0.0691
_refine_ls_wR_factor_ref 0.0757
_reflns_Friedel_coverage 0.000
_reflns_number_gt 6400
_reflns_number_total 8484
_reflns_threshold_expression F^2^>2.0\s(F^2^)
_cod_data_source_file d3dt01828h1.cif
_cod_data_source_block hsy10075-Zr-1
_cod_database_code 7713769

loop_
_space_group_symop_id
_space_group_symop_operation_xyz
1 +X,+Y,+Z
2 -X,1/2+Y,1/2-Z
3 -X,-Y,-Z
4 +X,-1/2-Y,-1/2+Z

loop_
_atom_site_label
_atom_site_type_symbol
_atom_site_fract_x
_atom_site_fract_y
_atom_site_fract_z
_atom_site_U_iso_or_equiv
_atom_site_adp_type
_atom_site_occupancy
_atom_site_site_symmetry_order
_atom_site_calc_flag
_atom_site_refinement_flags_posn
_atom_site_refinement_flags_adp
_atom_site_refinement_flags_occupancy
_atom_site_disorder_assembly
_atom_site_disorder_group
ZR1 Zr 0.76226(2) 0.81959(2) 0.62540(2) 0.01467(6) Uani 1 1 d . . . . .
ZR2 Zr 0.74193(2) 0.13972(2) 0.36635(2) 0.01452(6) Uani 1 1 d . . . . .
CL1 Cl 0.62373(5) 0.72710(5) 0.65833(3) 0.02738(15) Uani 1 1 d . . . . .
CL2 Cl 0.84394(5) 0.82715(4) 0.74232(3) 0.02375(14) Uani 1 1 d . . . . .
CL3 Cl 0.67353(5) 0.95606(4) 0.62317(4) 0.02769(15) Uani 1 1 d . . . . .
CL4 Cl 0.90321(5) 0.87586(4) 0.56283(3) 0.02320(14) Uani 1 1 d . . . . .
CL5 Cl 0.61481(5) 0.11115(5) 0.44891(3) 0.02555(15) Uani 1 1 d . . . . .
CL6 Cl 0.80425(5) -0.00822(4) 0.36639(3) 0.02394(14) Uani 1 1 d . . . . .
CL7 Cl 0.62785(5) 0.14141(4) 0.26264(4) 0.02744(15) Uani 1 1 d . . . . .
CL8 Cl 0.88378(5) 0.20077(4) 0.30583(3) 0.02228(14) Uani 1 1 d . . . . .
O1 O 0.83356(13) 0.68448(11) 0.60289(8) 0.0163(4) Uani 1 1 d . . . . .
O2 O 0.86206(13) 0.57780(11) 0.51031(8) 0.0186(4) Uani 1 1 d . . . . .
O3 O 0.69938(13) 0.78920(11) 0.50934(8) 0.0176(4) Uani 1 1 d . . . . .
O4 O 0.73124(14) 0.70334(11) 0.40433(9) 0.0212(4) Uani 1 1 d . . . . .
O5 O 0.83789(12) 0.17370(11) 0.46951(8) 0.0164(4) Uani 1 1 d . . . . .
O6 O 0.93540(14) 0.29057(12) 0.52904(10) 0.0250(4) Uani 1 1 d . . . . .
O7 O 0.71719(12) 0.28918(11) 0.38362(9) 0.0178(4) Uani 1 1 d . . . . .
O8 O 0.82652(13) 0.41589(12) 0.40399(9) 0.0239(4) Uani 1 1 d . . . . .
C1 C 0.8889(2) 0.62891(16) 0.65846(12) 0.0182(5) Uani 1 1 d . . . . .
H1A H 0.859780 0.637652 0.705426 0.022 Uiso 1 1 calc R U . . .
H1B H 0.960692 0.647415 0.663764 0.022 Uiso 1 1 calc R U . . .
C2 C 0.88219(19) 0.53118(16) 0.63751(13) 0.0171(5) Uani 1 1 d . . . . .
C3 C 0.9191(2) 0.52156(17) 0.56216(13) 0.0202(5) Uani 1 1 d . . . . .
H3A H 0.991501 0.537758 0.563508 0.024 Uiso 1 1 calc R U . . .
H3B H 0.912349 0.458736 0.546615 0.024 Uiso 1 1 calc R U . . .
C4 C 0.7739(2) 0.49673(19) 0.64042(15) 0.0281(6) Uani 1 1 d . . . . .
H4A H 0.729066 0.528895 0.605114 0.034 Uiso 1 1 calc R U . . .
H4B H 0.751412 0.506214 0.688859 0.034 Uiso 1 1 calc R U . . .
H4C H 0.771854 0.433057 0.629156 0.034 Uiso 1 1 calc R U . . .
C5 C 0.9548(2) 0.47943(17) 0.68961(14) 0.0245(6) Uani 1 1 d . . . . .
H5A H 1.023389 0.502744 0.687235 0.029 Uiso 1 1 calc R U . . .
H5B H 0.953456 0.416382 0.676224 0.029 Uiso 1 1 calc R U . . .
H5C H 0.933969 0.485962 0.738814 0.029 Uiso 1 1 calc R U . . .
C6 C 0.62699(19) 0.84734(16) 0.46680(13) 0.0174(5) Uani 1 1 d . . . . .
H6A H 0.662704 0.900331 0.449924 0.021 Uiso 1 1 calc R U . . .
H6B H 0.573720 0.867766 0.497496 0.021 Uiso 1 1 calc R U . . .
C7 C 0.57906(19) 0.79619(17) 0.40213(13) 0.0200(5) Uani 1 1 d . . . . .
C8 C 0.6629(2) 0.75923(18) 0.35953(13) 0.0224(6) Uani 1 1 d . . . . .
H8A H 0.632894 0.723982 0.318361 0.027 Uiso 1 1 calc R U . . .
H8B H 0.701258 0.809036 0.339977 0.027 Uiso 1 1 calc R U . . .
C9 C 0.5104(2) 0.72223(18) 0.42692(15) 0.0261(6) Uani 1 1 d . . . . .
H9A H 0.458016 0.748120 0.454912 0.031 Uiso 1 1 calc R U . . .
H9B H 0.550711 0.679852 0.457016 0.031 Uiso 1 1 calc R U . . .
H9C H 0.478657 0.691358 0.384710 0.031 Uiso 1 1 calc R U . . .
C10 C 0.5177(2) 0.86311(19) 0.35432(15) 0.0297(7) Uani 1 1 d . . . . .
H10A H 0.467674 0.892206 0.382569 0.036 Uiso 1 1 calc R U . . .
H10B H 0.483093 0.831842 0.313367 0.036 Uiso 1 1 calc R U . . .
H10C H 0.563282 0.908006 0.336521 0.036 Uiso 1 1 calc R U . . .
C11 C 0.86528(19) 0.11064(16) 0.52922(12) 0.0179(5) Uani 1 1 d . . . . .
H11A H 0.926825 0.077190 0.518891 0.021 Uiso 1 1 calc R U . . .
H11B H 0.809747 0.067480 0.533686 0.021 Uiso 1 1 calc R U . . .
C12 C 0.8843(2) 0.16239(17) 0.59949(13) 0.0198(5) Uani 1 1 d . . . . .
C13 C 0.9670(2) 0.23059(18) 0.58790(14) 0.0248(6) Uani 1 1 d . . . . .
H13A H 0.981724 0.265284 0.632693 0.030 Uiso 1 1 calc R U . . .
H13B H 1.029569 0.199379 0.576678 0.030 Uiso 1 1 calc R U . . .
C14 C 0.7873(2) 0.20637(19) 0.62079(14) 0.0273(6) Uani 1 1 d . . . . .
H14A H 0.736160 0.160619 0.627360 0.033 Uiso 1 1 calc R U . . .
H14B H 0.762250 0.247559 0.582707 0.033 Uiso 1 1 calc R U . . .
H14C H 0.801071 0.239176 0.665984 0.033 Uiso 1 1 calc R U . . .
C15 C 0.9247(2) 0.09804(18) 0.65874(13) 0.0254(6) Uani 1 1 d . . . . .
H15A H 0.986409 0.069521 0.644255 0.031 Uiso 1 1 calc R U . . .
H15B H 0.873633 0.052502 0.666125 0.031 Uiso 1 1 calc R U . . .
H15C H 0.939817 0.130970 0.703731 0.031 Uiso 1 1 calc R U . . .
C16 C 0.64474(19) 0.34388(16) 0.33871(14) 0.0189(5) Uani 1 1 d . . . . .
H16A H 0.575625 0.320023 0.341638 0.023 Uiso 1 1 calc R U . . .
H16B H 0.661417 0.340942 0.287759 0.023 Uiso 1 1 calc R U . . .
C17 C 0.6481(2) 0.43987(16) 0.36389(13) 0.0201(5) Uani 1 1 d . . . . .
C18 C 0.7559(2) 0.47253(18) 0.36087(14) 0.0248(6) Uani 1 1 d . . . . .
H18A H 0.774058 0.472699 0.310183 0.030 Uiso 1 1 calc R U . . .
H18B H 0.761117 0.534308 0.379183 0.030 Uiso 1 1 calc R U . . .
C19 C 0.6132(2) 0.4482(2) 0.44037(15) 0.0336(7) Uani 1 1 d . . . . .
H19A H 0.658103 0.413387 0.473794 0.040 Uiso 1 1 calc R U . . .
H19B H 0.543971 0.425820 0.441120 0.040 Uiso 1 1 calc R U . . .
H19C H 0.615316 0.510834 0.455070 0.040 Uiso 1 1 calc R U . . .
C20 C 0.5786(2) 0.49433(18) 0.31154(15) 0.0271(6) Uani 1 1 d . . . . .
H20A H 0.508932 0.473263 0.313164 0.033 Uiso 1 1 calc R U . . .
H20B H 0.599964 0.487450 0.262519 0.033 Uiso 1 1 calc R U . . .
H20C H 0.582357 0.557208 0.325359 0.033 Uiso 1 1 calc R U . . .
B1 B 0.8221(2) 0.65401(19) 0.53101(15) 0.0171(6) Uani 1 1 d . . . . .
B2 B 0.7472(2) 0.71957(19) 0.47532(15) 0.0181(6) Uani 1 1 d . . . . .
B3 B 0.8703(2) 0.2624(2) 0.47546(16) 0.0206(6) Uani 1 1 d . . . . .
B4 B 0.8046(2) 0.33099(19) 0.41558(16) 0.0197(6) Uani 1 1 d . . . . .

loop_
_atom_site_aniso_label
_atom_site_aniso_U_11
_atom_site_aniso_U_22
_atom_site_aniso_U_33
_atom_site_aniso_U_23
_atom_site_aniso_U_13
_atom_site_aniso_U_12
ZR1 0.01747(13) 0.01509(12) 0.01146(11) -0.00263(9) 0.00102(9) 0.00011(10)
ZR2 0.01692(12) 0.01296(12) 0.01338(12) -0.00167(9) -0.00093(9) -0.00096(10)
CL1 0.0231(3) 0.0353(4) 0.0240(3) -0.0024(3) 0.0040(3) -0.0092(3)
CL2 0.0266(3) 0.0294(3) 0.0146(3) -0.0055(3) -0.0027(3) -0.0032(3)
CL3 0.0312(4) 0.0235(3) 0.0282(3) -0.0060(3) 0.0013(3) 0.0102(3)
CL4 0.0236(3) 0.0215(3) 0.0254(3) 0.0027(3) 0.0074(3) -0.0005(3)
CL5 0.0217(3) 0.0287(3) 0.0271(3) -0.0035(3) 0.0075(3) -0.0023(3)
CL6 0.0291(4) 0.0157(3) 0.0277(3) 0.0001(3) 0.0069(3) 0.0029(3)
CL7 0.0302(4) 0.0272(4) 0.0229(3) -0.0068(3) -0.0112(3) 0.0019(3)
CL8 0.0235(3) 0.0239(3) 0.0197(3) 0.0027(3) 0.0035(3) -0.0024(3)
O1 0.0233(9) 0.0143(8) 0.0109(8) -0.0004(7) -0.0024(7) 0.0021(7)
O2 0.0246(9) 0.0187(9) 0.0119(8) -0.0006(7) -0.0021(7) 0.0061(7)
O3 0.0232(9) 0.0164(9) 0.0123(8) 0.0002(7) -0.0034(7) 0.0051(7)
O4 0.0277(10) 0.0241(10) 0.0112(8) 0.0004(7) -0.0017(7) 0.0098(8)
O5 0.0223(9) 0.0138(8) 0.0125(8) 0.0008(7) -0.0025(7) -0.0007(7)
O6 0.0301(11) 0.0173(9) 0.0253(10) 0.0016(8) -0.0141(8) -0.0035(8)
O7 0.0196(9) 0.0129(8) 0.0199(9) -0.0012(7) -0.0054(7) -0.0008(7)
O8 0.0284(10) 0.0153(9) 0.0259(10) 0.0033(8) -0.0115(8) -0.0032(8)
C1 0.0260(14) 0.0175(13) 0.0103(11) 0.0009(10) -0.0029(10) 0.0023(11)
C2 0.0239(13) 0.0137(12) 0.0136(12) -0.0006(10) -0.0002(10) 0.0007(10)
C3 0.0267(14) 0.0186(13) 0.0147(12) 0.0002(10) -0.0024(11) 0.0052(11)
C4 0.0353(17) 0.0218(14) 0.0274(15) 0.0033(12) 0.0035(13) -0.0075(12)
C5 0.0378(16) 0.0173(13) 0.0176(13) 0.0005(11) -0.0041(12) 0.0048(12)
C6 0.0209(13) 0.0142(12) 0.0167(12) 0.0010(10) -0.0018(10) 0.0053(10)
C7 0.0232(14) 0.0193(13) 0.0162(12) -0.0025(10) -0.0062(10) 0.0049(11)
C8 0.0302(15) 0.0237(14) 0.0124(12) 0.0028(11) -0.0048(11) 0.0100(12)
C9 0.0250(15) 0.0254(14) 0.0273(15) -0.0060(12) -0.0022(12) -0.0014(12)
C10 0.0341(16) 0.0294(15) 0.0238(14) -0.0019(12) -0.0103(12) 0.0134(13)
C11 0.0245(13) 0.0134(12) 0.0152(12) 0.0020(10) -0.0016(10) 0.0026(10)
C12 0.0246(14) 0.0197(13) 0.0140(12) -0.0016(10) -0.0057(10) 0.0035(11)
C13 0.0284(15) 0.0214(14) 0.0226(13) 0.0002(11) -0.0121(11) 0.0019(12)
C14 0.0312(16) 0.0318(16) 0.0181(13) -0.0067(12) -0.0028(12) 0.0082(12)
C15 0.0318(15) 0.0264(15) 0.0170(13) 0.0014(11) -0.0060(11) 0.0041(12)
C16 0.0177(13) 0.0174(13) 0.0207(13) 0.0008(10) -0.0056(10) 0.0025(10)
C17 0.0268(14) 0.0153(12) 0.0174(12) -0.0005(10) -0.0032(11) 0.0031(11)
C18 0.0330(16) 0.0156(13) 0.0245(14) 0.0043(11) -0.0069(12) -0.0009(11)
C19 0.0467(19) 0.0311(16) 0.0236(15) 0.0003(13) 0.0073(14) 0.0122(14)
C20 0.0334(16) 0.0191(13) 0.0273(14) 0.0018(12) -0.0077(12) 0.0048(12)
B1 0.0206(15) 0.0164(14) 0.0142(13) 0.0004(11) 0.0002(11) -0.0031(11)
B2 0.0194(15) 0.0208(15) 0.0143(13) -0.0023(12) 0.0017(11) -0.0007(12)
B3 0.0213(15) 0.0194(15) 0.0209(15) -0.0017(12) -0.0002(12) -0.0022(12)
B4 0.0215(15) 0.0181(14) 0.0191(14) -0.0023(12) -0.0007(12) -0.0005(12)

loop_
_atom_type_symbol
_atom_type_description
_atom_type_scat_dispersion_real
_atom_type_scat_dispersion_imag
_atom_type_scat_source
C C 0.0033 0.0016
;
International Tables for Crystallography
(Vol. C, Tables 4.2.6.8 and 6.1.1.4)
;
H H 0.0000 0.0000
;
International Tables for Crystallography
(Vol. C, Table 6.1.1.4)
;
B B 0.0013 0.0007
;
International Tables for Crystallography
(Vol. C, Tables 4.2.6.8 and 6.1.1.4)
;
Cl Cl 0.1484 0.1585
;
International Tables for Crystallography
(Vol. C, Tables 4.2.6.8 and 6.1.1.4)
;
O O 0.0106 0.0060
;
International Tables for Crystallography
(Vol. C, Tables 4.2.6.8 and 6.1.1.4)
;
Zr Zr -2.9673 0.5597
;
International Tables for Crystallography
(Vol. C, Tables 4.2.6.8 and 6.1.1.4)
;

loop_
_geom_angle_atom_site_label_1
_geom_angle_atom_site_label_2
_geom_angle_atom_site_label_3
_geom_angle
_geom_angle_site_symmetry_1
_geom_angle_site_symmetry_3
_geom_angle_publ_flag
O1 ZR1 O3 77.21(6) . . ?
O1 ZR1 CL2 92.49(4) . . ?
O3 ZR1 CL2 169.65(4) . . ?
O1 ZR1 CL3 167.81(4) . . ?
O3 ZR1 CL3 90.60(4) . . ?
CL2 ZR1 CL3 99.70(2) . . ?
O1 ZR1 CL1 82.45(5) . . ?
O3 ZR1 CL1 83.91(5) . . ?
CL2 ZR1 CL1 95.74(2) . . ?
CL3 ZR1 CL1 96.69(3) . . ?
O1 ZR1 CL4 83.00(4) . . ?
O3 ZR1 CL4 81.85(5) . . ?
CL2 ZR1 CL4 96.17(3) . . ?
CL3 ZR1 CL4 95.14(3) . . ?
CL1 ZR1 CL4 161.55(2) . . ?
O5 ZR2 O7 74.92(6) . . ?
O5 ZR2 CL7 165.60(5) . . ?
O7 ZR2 CL7 90.81(4) . . ?
O5 ZR2 CL6 92.12(5) . . ?
O7 ZR2 CL6 166.01(4) . . ?
CL7 ZR2 CL6 102.27(2) . . ?
O5 ZR2 CL5 82.94(5) . . ?
O7 ZR2 CL5 88.34(5) . . ?
CL7 ZR2 CL5 94.93(3) . . ?
CL6 ZR2 CL5 95.36(2) . . ?
O5 ZR2 CL8 84.39(4) . . ?
O7 ZR2 CL8 79.62(5) . . ?
CL7 ZR2 CL8 95.09(3) . . ?
CL6 ZR2 CL8 94.12(2) . . ?
CL5 ZR2 CL8 164.42(2) . . ?
B1 O1 C1 119.40(19) . . ?
B1 O1 ZR1 116.36(15) . . ?
C1 O1 ZR1 124.24(13) . . ?
B1 O2 C3 120.54(19) . . ?
B2 O3 C6 119.81(19) . . ?
B2 O3 ZR1 115.32(15) . . ?
C6 O3 ZR1 123.96(13) . . ?
B2 O4 C8 120.3(2) . . ?
B3 O5 C11 119.44(19) . . ?
B3 O5 ZR2 115.35(15) . . ?
C11 O5 ZR2 125.20(13) . . ?
B3 O6 C13 119.8(2) . . ?
B4 O7 C16 118.06(19) . . ?
B4 O7 ZR2 111.91(15) . . ?
C16 O7 ZR2 124.04(13) . . ?
B4 O8 C18 120.6(2) . . ?
O1 C1 C2 110.47(19) . . ?
O1 C1 H1A 109.6 . . ?
C2 C1 H1A 109.6 . . ?
O1 C1 H1B 109.6 . . ?
C2 C1 H1B 109.6 . . ?
H1A C1 H1B 108.1 . . ?
C1 C2 C3 108.1(2) . . ?
C1 C2 C5 107.9(2) . . ?
C3 C2 C5 107.7(2) . . ?
C1 C2 C4 110.8(2) . . ?
C3 C2 C4 111.5(2) . . ?
C5 C2 C4 110.7(2) . . ?
O2 C3 C2 111.6(2) . . ?
O2 C3 H3A 109.3 . . ?
C2 C3 H3A 109.3 . . ?
O2 C3 H3B 109.3 . . ?
C2 C3 H3B 109.3 . . ?
H3A C3 H3B 108.0 . . ?
C2 C4 H4A 109.5 . . ?
C2 C4 H4B 109.5 . . ?
H4A C4 H4B 109.5 . . ?
C2 C4 H4C 109.5 . . ?
H4A C4 H4C 109.5 . . ?
H4B C4 H4C 109.5 . . ?
C2 C5 H5A 109.5 . . ?
C2 C5 H5B 109.5 . . ?
H5A C5 H5B 109.5 . . ?
C2 C5 H5C 109.5 . . ?
H5A C5 H5C 109.5 . . ?
H5B C5 H5C 109.5 . . ?
O3 C6 C7 109.81(19) . . ?
O3 C6 H6A 109.7 . . ?
C7 C6 H6A 109.7 . . ?
O3 C6 H6B 109.7 . . ?
C7 C6 H6B 109.7 . . ?
H6A C6 H6B 108.2 . . ?
C8 C7 C6 108.5(2) . . ?
C8 C7 C9 111.5(2) . . ?
C6 C7 C9 110.6(2) . . ?
C8 C7 C10 108.4(2) . . ?
C6 C7 C10 107.3(2) . . ?
C9 C7 C10 110.4(2) . . ?
O4 C8 C7 111.29(19) . . ?
O4 C8 H8A 109.4 . . ?
C7 C8 H8A 109.4 . . ?
O4 C8 H8B 109.4 . . ?
C7 C8 H8B 109.4 . . ?
H8A C8 H8B 108.0 . . ?
C7 C9 H9A 109.5 . . ?
C7 C9 H9B 109.5 . . ?
H9A C9 H9B 109.5 . . ?
C7 C9 H9C 109.5 . . ?
H9A C9 H9C 109.5 . . ?
H9B C9 H9C 109.5 . . ?
C7 C10 H10A 109.5 . . ?
C7 C10 H10B 109.5 . . ?
H10A C10 H10B 109.5 . . ?
C7 C10 H10C 109.5 . . ?
H10A C10 H10C 109.5 . . ?
H10B C10 H10C 109.5 . . ?
O5 C11 C12 109.30(19) . . ?
O5 C11 H11A 109.8 . . ?
C12 C11 H11A 109.8 . . ?
O5 C11 H11B 109.8 . . ?
C12 C11 H11B 109.8 . . ?
H11A C11 H11B 108.3 . . ?
C14 C12 C11 110.8(2) . . ?
C14 C12 C13 112.0(2) . . ?
C11 C12 C13 107.2(2) . . ?
C14 C12 C15 110.1(2) . . ?
C11 C12 C15 108.7(2) . . ?
C13 C12 C15 108.0(2) . . ?
O6 C13 C12 110.6(2) . . ?
O6 C13 H13A 109.5 . . ?
C12 C13 H13A 109.5 . . ?
O6 C13 H13B 109.5 . . ?
C12 C13 H13B 109.5 . . ?
H13A C13 H13B 108.1 . . ?
C12 C14 H14A 109.5 . . ?
C12 C14 H14B 109.5 . . ?
H14A C14 H14B 109.5 . . ?
C12 C14 H14C 109.5 . . ?
H14A C14 H14C 109.5 . . ?
H14B C14 H14C 109.5 . . ?
C12 C15 H15A 109.5 . . ?
C12 C15 H15B 109.5 . . ?
H15A C15 H15B 109.5 . . ?
C12 C15 H15C 109.5 . . ?
H15A C15 H15C 109.5 . . ?
H15B C15 H15C 109.5 . . ?
O7 C16 C17 110.63(19) . . ?
O7 C16 H16A 109.5 . . ?
C17 C16 H16A 109.5 . . ?
O7 C16 H16B 109.5 . . ?
C17 C16 H16B 109.5 . . ?
H16A C16 H16B 108.1 . . ?
C16 C17 C18 107.6(2) . . ?
C16 C17 C20 108.1(2) . . ?
C18 C17 C20 109.2(2) . . ?
C16 C17 C19 111.1(2) . . ?
C18 C17 C19 111.0(2) . . ?
C20 C17 C19 109.7(2) . . ?
O8 C18 C17 111.0(2) . . ?
O8 C18 H18A 109.4 . . ?
C17 C18 H18A 109.4 . . ?
O8 C18 H18B 109.4 . . ?
C17 C18 H18B 109.4 . . ?
H18A C18 H18B 108.0 . . ?
C17 C19 H19A 109.5 . . ?
C17 C19 H19B 109.5 . . ?
H19A C19 H19B 109.5 . . ?
C17 C19 H19C 109.5 . . ?
H19A C19 H19C 109.5 . . ?
H19B C19 H19C 109.5 . . ?
C17 C20 H20A 109.5 . . ?
C17 C20 H20B 109.5 . . ?
H20A C20 H20B 109.5 . . ?
C17 C20 H20C 109.5 . . ?
H20A C20 H20C 109.5 . . ?
H20B C20 H20C 109.5 . . ?
O2 B1 O1 122.4(2) . . ?
O2 B1 B2 123.5(2) . . ?
O1 B1 B2 114.0(2) . . ?
O4 B2 O3 122.4(2) . . ?
O4 B2 B1 122.5(2) . . ?
O3 B2 B1 115.0(2) . . ?
O6 B3 O5 122.5(2) . . ?
O6 B3 B4 124.3(2) . . ?
O5 B3 B4 112.6(2) . . ?
O8 B4 O7 122.8(2) . . ?
O8 B4 B3 125.3(2) . . ?
O7 B4 B3 111.7(2) . . ?

loop_
_geom_bond_atom_site_label_1
_geom_bond_atom_site_label_2
_geom_bond_distance
_geom_bond_site_symmetry_2
_geom_bond_publ_flag
ZR1 O1 2.2928(16) . ?
ZR1 O3 2.3011(16) . ?
ZR1 CL2 2.3590(7) . ?
ZR1 CL3 2.3645(7) . ?
ZR1 CL1 2.4199(7) . ?
ZR1 CL4 2.4274(7) . ?
ZR2 O5 2.2804(16) . ?
ZR2 O7 2.2971(17) . ?
ZR2 CL7 2.3617(7) . ?
ZR2 CL6 2.3732(7) . ?
ZR2 CL5 2.4027(7) . ?
ZR2 CL8 2.4428(7) . ?
O1 B1 1.411(3) . ?
O1 C1 1.481(3) . ?
O2 B1 1.331(3) . ?
O2 C3 1.452(3) . ?
O3 B2 1.400(3) . ?
O3 C6 1.483(3) . ?
O4 B2 1.344(3) . ?
O4 C8 1.453(3) . ?
O5 B3 1.403(3) . ?
O5 C11 1.485(3) . ?
O6 B3 1.338(3) . ?
O6 C13 1.456(3) . ?
O7 B4 1.411(3) . ?
O7 C16 1.476(3) . ?
O8 B4 1.330(3) . ?
O8 C18 1.461(3) . ?
C1 C2 1.521(3) . ?
C1 H1A 0.9900 . ?
C1 H1B 0.9900 . ?
C2 C3 1.525(3) . ?
C2 C5 1.527(3) . ?
C2 C4 1.533(4) . ?
C3 H3A 0.9900 . ?
C3 H3B 0.9900 . ?
C4 H4A 0.9800 . ?
C4 H4B 0.9800 . ?
C4 H4C 0.9800 . ?
C5 H5A 0.9800 . ?
C5 H5B 0.9800 . ?
C5 H5C 0.9800 . ?
C6 C7 1.526(3) . ?
C6 H6A 0.9900 . ?
C6 H6B 0.9900 . ?
C7 C8 1.518(3) . ?
C7 C9 1.530(4) . ?
C7 C10 1.535(3) . ?
C8 H8A 0.9900 . ?
C8 H8B 0.9900 . ?
C9 H9A 0.9800 . ?
C9 H9B 0.9800 . ?
C9 H9C 0.9800 . ?
C10 H10A 0.9800 . ?
C10 H10B 0.9800 . ?
C10 H10C 0.9800 . ?
C11 C12 1.526(3) . ?
C11 H11A 0.9900 . ?
C11 H11B 0.9900 . ?
C12 C14 1.526(4) . ?
C12 C13 1.529(4) . ?
C12 C15 1.533(3) . ?
C13 H13A 0.9900 . ?
C13 H13B 0.9900 . ?
C14 H14A 0.9800 . ?
C14 H14B 0.9800 . ?
C14 H14C 0.9800 . ?
C15 H15A 0.9800 . ?
C15 H15B 0.9800 . ?
C15 H15C 0.9800 . ?
C16 C17 1.517(3) . ?
C16 H16A 0.9900 . ?
C16 H16B 0.9900 . ?
C17 C18 1.517(4) . ?
C17 C20 1.528(3) . ?
C17 C19 1.533(4) . ?
C18 H18A 0.9900 . ?
C18 H18B 0.9900 . ?
C19 H19A 0.9800 . ?
C19 H19B 0.9800 . ?
C19 H19C 0.9800 . ?
C20 H20A 0.9800 . ?
C20 H20B 0.9800 . ?
C20 H20C 0.9800 . ?
B1 B2 1.697(4) . ?
B3 B4 1.709(4) . ?

loop_
_geom_torsion_atom_site_label_1
_geom_torsion_atom_site_label_2
_geom_torsion_atom_site_label_3
_geom_torsion_atom_site_label_4
_geom_torsion
_geom_torsion_site_symmetry_1
_geom_torsion_site_symmetry_2
_geom_torsion_site_symmetry_3
_geom_torsion_site_symmetry_4
_geom_torsion_publ_flag
B1 O1 C1 C2 -26.8(3) . . . . ?
ZR1 O1 C1 C2 152.79(15) . . . . ?
O1 C1 C2 C3 54.3(3) . . . . ?
O1 C1 C2 C5 170.53(19) . . . . ?
O1 C1 C2 C4 -68.1(3) . . . . ?
B1 O2 C3 C2 29.6(3) . . . . ?
C1 C2 C3 O2 -56.4(3) . . . . ?
C5 C2 C3 O2 -172.8(2) . . . . ?
C4 C2 C3 O2 65.5(3) . . . . ?
B2 O3 C6 C7 27.3(3) . . . . ?
ZR1 O3 C6 C7 -164.17(15) . . . . ?
O3 C6 C7 C8 -54.7(3) . . . . ?
O3 C6 C7 C9 67.9(3) . . . . ?
O3 C6 C7 C10 -171.6(2) . . . . ?
B2 O4 C8 C7 -30.4(3) . . . . ?
C6 C7 C8 O4 57.0(3) . . . . ?
C9 C7 C8 O4 -65.0(3) . . . . ?
C10 C7 C8 O4 173.2(2) . . . . ?
B3 O5 C11 C12 25.0(3) . . . . ?
ZR2 O5 C11 C12 -153.60(15) . . . . ?
O5 C11 C12 C14 65.6(3) . . . . ?
O5 C11 C12 C13 -56.8(2) . . . . ?
O5 C11 C12 C15 -173.3(2) . . . . ?
B3 O6 C13 C12 -28.6(3) . . . . ?
C14 C12 C13 O6 -62.1(3) . . . . ?
C11 C12 C13 O6 59.6(3) . . . . ?
C15 C12 C13 O6 176.5(2) . . . . ?
B4 O7 C16 C17 -28.7(3) . . . . ?
ZR2 O7 C16 C17 -179.24(15) . . . . ?
O7 C16 C17 C18 57.3(3) . . . . ?
O7 C16 C17 C20 175.2(2) . . . . ?
O7 C16 C17 C19 -64.4(3) . . . . ?
B4 O8 C18 C17 26.7(3) . . . . ?
C16 C17 C18 O8 -56.5(3) . . . . ?
C20 C17 C18 O8 -173.6(2) . . . . ?
C19 C17 C18 O8 65.3(3) . . . . ?
C3 O2 B1 O1 0.7(4) . . . . ?
C3 O2 B1 B2 -175.2(2) . . . . ?
C1 O1 B1 O2 -2.1(4) . . . . ?
ZR1 O1 B1 O2 178.23(19) . . . . ?
C1 O1 B1 B2 174.2(2) . . . . ?
ZR1 O1 B1 B2 -5.5(3) . . . . ?
C8 O4 B2 O3 0.5(4) . . . . ?
C8 O4 B2 B1 177.3(2) . . . . ?
C6 O3 B2 O4 0.9(4) . . . . ?
ZR1 O3 B2 O4 -168.6(2) . . . . ?
C6 O3 B2 B1 -176.1(2) . . . . ?
ZR1 O3 B2 B1 14.4(3) . . . . ?
O2 B1 B2 O4 -6.8(4) . . . . ?
O1 B1 B2 O4 176.9(2) . . . . ?
O2 B1 B2 O3 170.2(2) . . . . ?
O1 B1 B2 O3 -6.1(3) . . . . ?
C13 O6 B3 O5 -6.4(4) . . . . ?
C13 O6 B3 B4 163.8(2) . . . . ?
C11 O5 B3 O6 8.2(4) . . . . ?
ZR2 O5 B3 O6 -173.0(2) . . . . ?
C11 O5 B3 B4 -163.0(2) . . . . ?
ZR2 O5 B3 B4 15.8(3) . . . . ?
C18 O8 B4 O7 4.5(4) . . . . ?
C18 O8 B4 B3 -169.5(2) . . . . ?
C16 O7 B4 O8 -3.5(4) . . . . ?
ZR2 O7 B4 O8 150.5(2) . . . . ?
C16 O7 B4 B3 171.3(2) . . . . ?
ZR2 O7 B4 B3 -34.7(2) . . . . ?
O6 B3 B4 O8 16.7(4) . . . . ?
O5 B3 B4 O8 -172.3(2) . . . . ?
O6 B3 B4 O7 -158.0(2) . . . . ?
O5 B3 B4 O7 13.1(3) . . . . ?
